data_1534065
loop_
_publ_author_name
'Locock, A.J.'
'Burns, P.C.'

_publ_section_title
;
 Structures and synthesis of framework Rb and Cs uranyl arsenates and
 their relationships with their phosphate analogues
;
_journal_name_full 'Journal of Solid State Chemistry'
_journal_page_first 372
_journal_page_last 379
_journal_volume 175
_journal_year 2003
_chemical_formula_sum 'As4 H9 O30.5 Rb2 U5'
_chemical_name_systematic 'Rb2 (U O2) ((U O2) (As O4))4 (H2 O)4.5'
_space_group_IT_number 12
_symmetry_space_group_name_Hall '-C 2y'
_symmetry_space_group_name_H-M 'C 1 2/m 1'
_cell_angle_alpha 90
_cell_angle_beta 92.311
_cell_angle_gamma 90
_cell_formula_units_Z 4
_cell_length_a 13.4619
_cell_length_b 15.8463
_cell_length_c 14.0068
_cell_volume 2985.519
_citation_journal_id_ASTM JSSCBI
_cod_data_source_file Locock_JSSCBI_2003_209.cif
_cod_data_source_block H9As4O30.5Rb2U5
_cod_original_formula_sum 'H9 As4 O30.5 Rb2 U5'
_cod_database_code 1534065

loop_
_symmetry_equiv_pos_as_xyz
x,y,z
-x,y,-z
-x,-y,-z
x,-y,z
x+1/2,y+1/2,z
-x+1/2,y+1/2,-z
-x+1/2,-y+1/2,-z
x+1/2,-y+1/2,z

loop_
_atom_site_label
_atom_site_type_symbol
_atom_site_fract_x
_atom_site_fract_y
_atom_site_fract_z
_atom_site_occupancy
_atom_site_U_iso_or_equiv
O10 O-2 0.1977 0.0895 0.1371 1 0.0
O17 O-2 0.1953 0.0417 0.5823 0.5 0.0
O6 O-2 -0.0836 0.2427 0.2919 1 0.0
O11 O-2 0.768 0.3608 0.3158 1 0.0
Rb2 Rb+1 0 0 0.5 1 0.0
O14 O-2 0.1255 0 0.3103 1 0.0
O7 O-2 0.0704 0.3769 0.3387 1 0.0
Rb3 Rb+1 0.0258 0 0.0137 0.5 0.0
O8 O-2 0.0759 0.1662 0.4207 1 0.0
O15 O-2 0.309 0 0.4385 1 0.0
O1 O-2 -0.0895 0.3076 0.4574 1 0.0
As2 As+5 0.8301 0.2819 0.3651 1 0.0
O9 O-2 0.2663 0.2577 0.1293 1 0.0
O18 O-2 0.7666 0.0495 0.256 0.5 0.0
U1 U+6 0.0752 0.2711 0.3789 1 0.0
U2 U+6 -0.0676 0.2296 0.1251 1 0.0
O4 O-2 -0.0781 0.1185 0.1375 1 0.0
As1 As+5 0.1707 0.1914 0.1349 1 0.0
O12 O-2 -0.0531 0.34 0.112 1 0.0
Rb1 Rb+1 0.5662 0 0.1696 1 0.0
O5 O-2 0.746 0.2085 0.3918 1 0.0
O13 O-2 0.3706 0 0.2332 1 0.0
O2 O-2 0.089 0.209 0.0404 1 0.0
O3 O-2 0.0931 0.224 0.2203 1 0.0
U3 U+6 0.2466 0 0.2696 1 0.0
O16 O-2 0.5035 0 0.5217 0.5 0.0
O19 O-2 0.3324 0 0.0002 1 0.0
